data_7216332
loop_
_publ_author_name
'Hu, Chunhua'
'Li, Qi'
'Englert, Ulli'

_publ_section_title
;
 Structural trends in one and two dimensional coordination polymers of
 cadmium(ii) with halide bridges and pyridine-type ligands
;
_journal_issue 94
_journal_name_full CrystEngComm
_journal_page_first 519
_journal_paper_doi 10.1039/b314522k
_journal_volume 5
_journal_year 2003
_chemical_formula_sum 'C10 H8 Br2 Cd N2'
_chemical_formula_weight 428.40
_chemical_name_common
;
net-(bis(mu-bromo)-(mu-4,4'-bipyridyl)-cadmium(ii)) (Compound
14, 120K data)
;
_chemical_name_systematic
; net-[bis(\m-bromo)-(\m-4,4'-bipyridyl)-cadmium(ii)]
(Compound 14, 120K data)
;
_space_group_IT_number 50
_symmetry_cell_setting orthorhombic
_symmetry_space_group_name_Hall '-P 2ab 2b'
_symmetry_space_group_name_H-M 'P b a n :2'
_atom_sites_solution_hydrogens geom
_atom_sites_solution_primary direct
_atom_sites_solution_secondary difmap
_audit_creation_date 30-OCT-03
_audit_creation_method SHELXTL
_audit_update_record ' ?'
_cell_angle_alpha 90.00
_cell_angle_beta 90.00
_cell_angle_gamma 90.00
_cell_formula_units_Z 2
_cell_length_a 11.7966(14)
_cell_length_b 12.5019(15)
_cell_length_c 3.8851(5)
_cell_measurement_reflns_used 4865
_cell_measurement_temperature 120(2)
_cell_measurement_theta_max 26.11
_cell_measurement_theta_min 2.37
_cell_volume 572.97(12)
_computing_cell_refinement 'SMART (Bruker, 2001)'
_computing_data_collection 'SMART (Bruker, 2001)'
_computing_data_reduction 'SAINT+ (Bruker, 1999)'
_computing_molecular_graphics 'PLATON (Spek, 2003)'
_computing_publication_material 'SHELXTL (Sheldrick, 1998)'
_computing_structure_refinement 'SHELXTL (Sheldrick, 1998)'
_computing_structure_solution 'SHELXTL (Sheldrick, 1998)'
_diffrn_ambient_temperature 120(2)
_diffrn_measured_fraction_theta_full 1.000
_diffrn_measured_fraction_theta_max 1.000
_diffrn_measurement_device_type 'Bruker SMART APEX CCD diffractometer'
_diffrn_measurement_method 'omega scans'
_diffrn_radiation_monochromator graphite
_diffrn_radiation_source 'fine-focus sealed tube'
_diffrn_radiation_type MoK\a
_diffrn_radiation_wavelength 0.71073
_diffrn_reflns_av_R_equivalents 0.0779
_diffrn_reflns_av_sigmaI/netI 0.0533
_diffrn_reflns_limit_h_max 14
_diffrn_reflns_limit_h_min -14
_diffrn_reflns_limit_k_max 15
_diffrn_reflns_limit_k_min -15
_diffrn_reflns_limit_l_max 4
_diffrn_reflns_limit_l_min -4
_diffrn_reflns_number 4865
_diffrn_reflns_theta_full 26.11
_diffrn_reflns_theta_max 26.11
_diffrn_reflns_theta_min 2.37
_diffrn_standards_decay_% 0
_exptl_absorpt_coefficient_mu 8.845
_exptl_absorpt_correction_T_max 1.000000
_exptl_absorpt_correction_T_min 0.588648
_exptl_absorpt_correction_type empirical
_exptl_absorpt_process_details 'SADABS (1996)'
_exptl_crystal_colour colourless
_exptl_crystal_density_diffrn 2.483
_exptl_crystal_density_method 'not measured'
_exptl_crystal_description plate
_exptl_crystal_F_000 400
_exptl_crystal_size_max 0.14
_exptl_crystal_size_mid 0.09
_exptl_crystal_size_min 0.03
_refine_diff_density_max 1.264
_refine_diff_density_min -0.516
_refine_diff_density_rms 0.199
_refine_ls_extinction_method none
_refine_ls_goodness_of_fit_ref 1.047
_refine_ls_hydrogen_treatment constr
_refine_ls_matrix_type full
_refine_ls_number_parameters 37
_refine_ls_number_reflns 581
_refine_ls_number_restraints 0
_refine_ls_restrained_S_all 1.047
_refine_ls_R_factor_all 0.0714
_refine_ls_R_factor_gt 0.0347
_refine_ls_shift/su_max 0.000
_refine_ls_shift/su_mean 0.000
_refine_ls_structure_factor_coef Fsqd
_refine_ls_weighting_details 'calc w=1/[\s^2^(Fo^2^)+(0.0347P)^2^+1.0890P] where P=(Fo^2^+2Fc^2^)/3'
_refine_ls_weighting_scheme calc
_refine_ls_wR_factor_gt 0.0772
_refine_ls_wR_factor_ref 0.0922
_reflns_number_gt 332
_reflns_number_total 581
_reflns_threshold_expression >2sigma(I)
_cod_data_source_file b314522k.txt
_cod_data_source_block hc218
_cod_depositor_comments
;
The following automatic conversions were performed:

'_symmetry_cell_setting' value 'Orthorhombic' changed to
'orthorhombic' according to
/usr/data/users/saulius/automatic-downloads/retrospective/RSC/lib/dictionaries/cif_core.dic
dictionary named 'cif_core.dic' version 2.4.2 from 2011-04-26.

Automatic conversion script
Id: cif_fix_values 2281 2013-09-26 08:29:07Z andrius 
;
_cod_original_sg_symbol_H-M Pban
_cod_database_code 7216332

loop_
_symmetry_equiv_pos_as_xyz
'x, y, z'
'-x+1/2, -y+1/2, z'
'-x+1/2, y, -z'
'x, -y+1/2, -z'
'-x, -y, -z'
'x-1/2, y-1/2, -z'
'x-1/2, -y, z'
'-x, y-1/2, z'

loop_
_atom_site_label
_atom_site_type_symbol
_atom_site_fract_x
_atom_site_fract_y
_atom_site_fract_z
_atom_site_U_iso_or_equiv
_atom_site_adp_type
_atom_site_occupancy
_atom_site_symmetry_multiplicity
_atom_site_calc_flag
_atom_site_refinement_flags
Cd Cd 0.2500 0.2500 0.5000 0.0162(3) Uani 1 4 d S
Br Br 0.2500 0.09254(7) 0.0000 0.0186(3) Uani 1 2 d S
N N 0.0497(6) 0.2500 0.5000 0.0206(18) Uani 1 2 d S
C1 C -0.0081(6) 0.1607(6) 0.580(2) 0.024(2) Uani 1 1 d .
H1 H 0.0339 0.0957 0.6393 0.031 Uiso 1 1 calc R
C2 C -0.1254(6) 0.1583(6) 0.5800(18) 0.020(2) Uani 1 1 d .
H2 H -0.1647 0.0916 0.6369 0.026 Uiso 1 1 calc R
C3 C -0.1887(7) 0.2500 0.5000 0.021(2) Uani 1 2 d S

loop_
_atom_site_aniso_label
_atom_site_aniso_U_11
_atom_site_aniso_U_22
_atom_site_aniso_U_33
_atom_site_aniso_U_23
_atom_site_aniso_U_13
_atom_site_aniso_U_12
Cd 0.0074(5) 0.0218(5) 0.0195(5) 0.000 0.000 0.000
Br 0.0154(5) 0.0219(6) 0.0184(5) 0.000 -0.0003(7) 0.000
N 0.011(4) 0.025(4) 0.026(5) -0.009(7) 0.000 0.000
C1 0.015(4) 0.016(4) 0.040(7) 0.002(3) -0.001(4) 0.001(4)
C2 0.010(3) 0.023(4) 0.027(6) 0.000(3) 0.000(3) 0.000(3)
C3 0.006(4) 0.033(6) 0.025(6) -0.026(10) 0.000 0.000

loop_
_atom_type_symbol
_atom_type_description
_atom_type_scat_dispersion_real
_atom_type_scat_dispersion_imag
_atom_type_scat_source
C C 0.0033 0.0016 'International Tables Vol C Tables 4.2.6.8 and 6.1.1.4'
H H 0.0000 0.0000 'International Tables Vol C Tables 4.2.6.8 and 6.1.1.4'
N N 0.0061 0.0033 'International Tables Vol C Tables 4.2.6.8 and 6.1.1.4'
Br Br -0.2901 2.4595 'International Tables Vol C Tables 4.2.6.8 and 6.1.1.4'
Cd Cd -0.8075 1.2024 'International Tables Vol C Tables 4.2.6.8 and 6.1.1.4'

loop_
_geom_angle_atom_site_label_1
_geom_angle_atom_site_label_2
_geom_angle_atom_site_label_3
_geom_angle
_geom_angle_site_symmetry_1
_geom_angle_site_symmetry_3
N Cd N 180.0 2 .
N Cd Br 90.0 2 2_556
N Cd Br 90.0 . 2_556
N Cd Br 90.0 2 .
N Cd Br 90.0 . .
Br Cd Br 180.0 2_556 .
N Cd Br 90.0 2 2
N Cd Br 90.0 . 2
Br Cd Br 89.24(3) 2_556 2
Br Cd Br 90.76(3) . 2
N Cd Br 90.0 2 1_556
N Cd Br 90.0 . 1_556
Br Cd Br 90.76(3) 2_556 1_556
Br Cd Br 89.24(3) . 1_556
Br Cd Br 180.00(2) 2 1_556
Cd Br Cd 89.24(3) . 1_554
C1 N C1 119.0(9) . 4_556
C1 N Cd 120.5(4) . .
C1 N Cd 120.5(4) 4_556 .
N C1 C2 121.7(7) . .
N C1 H1 119.2 . .
C2 C1 H1 119.2 . .
C1 C2 C3 121.0(7) . .
C1 C2 H2 119.5 . .
C3 C2 H2 119.5 . .
C2 C3 C2 115.6(8) 4_556 .
C2 C3 C3 122.2(4) 4_556 2_455
C2 C3 C3 122.2(4) . 2_455

loop_
_geom_bond_atom_site_label_1
_geom_bond_atom_site_label_2
_geom_bond_distance
_geom_bond_site_symmetry_2
Cd N 2.363(7) 2
Cd N 2.363(7) .
Cd Br 2.7657(6) 2_556
Cd Br 2.7657(6) .
Cd Br 2.7657(6) 2
Cd Br 2.7657(6) 1_556
Br Cd 2.7657(6) 1_554
N C1 1.344(8) .
N C1 1.344(8) 4_556
C1 C2 1.384(10) .
C1 H1 0.9800 .
C2 C3 1.403(8) .
C2 H2 0.9800 .
C3 C2 1.403(9) 4_556
C3 C3 1.446(16) 2_455
